data_4072411
loop_
_publ_author_name
'Field, Leslie D.'
'Magill, Alison M.'
'Jensen, Paul'

_publ_section_title
;
 Butenynyl and Vinylidene Complexes of Ruthenium
;
_journal_issue 24
_journal_name_full Organometallics
_journal_page_first 6539
_journal_paper_doi 10.1021/om800861g
_journal_volume 27
_journal_year 2008
_chemical_formula_moiety 'C24 H55 P4 Ru, C3 H6 O, B F4'
_chemical_formula_sum 'C27 H61 B F4 O P4 Ru'
_chemical_formula_weight 713.52
_chemical_name_systematic
; 
 ? 
;
_space_group_IT_number 14
_symmetry_cell_setting monoclinic
_symmetry_Int_Tables_number 14
_symmetry_space_group_name_Hall '-P 2yn'
_symmetry_space_group_name_H-M 'P 1 21/n 1'
_atom_sites_solution_hydrogens geom
_atom_sites_solution_primary direct
_atom_sites_solution_secondary difmap
_audit_creation_method SHELXL-97
_cell_angle_alpha 90.00
_cell_angle_beta 92.459(4)
_cell_angle_gamma 90.00
_cell_formula_units_Z 4
_cell_length_a 10.139(3)
_cell_length_b 19.718(5)
_cell_length_c 18.652(5)
_cell_measurement_reflns_used 8112
_cell_measurement_temperature 150(2)
_cell_measurement_theta_max 28.2605
_cell_measurement_theta_min 2.2603
_cell_volume 3725.5(18)
_computing_cell_refinement 'SAINT Ver. 6.45  (Bruker-AXS, 2003)'
_computing_data_collection 'SMART Ver. 5.054 (Bruker-AXS, 1998)'
_computing_data_reduction 'SAINT Ver. 6.45'
_computing_molecular_graphics
;
X-Seed (Barbour, 2001), SHELXTL Ver. 6.14 (Bruker-AXS, 2003)
;
_computing_publication_material 'modiCIFer-12162005 (Guzei, 2005)'
_computing_structure_refinement 'SHELXL-97 (Sheldrick, 1997)'
_computing_structure_solution 'SHELXS-97 (Sheldrick, 1990)'
_diffrn_ambient_temperature 150(2)
_diffrn_crystal_treatment
;
attached with Exxon Paratone N, to a short length 
of fibre supported on a thin piece of copper wire 
inserted in a copper mounting pin.  The crystal was 
quenched in a cold nitrogen gas stream from an 
Oxford Cryosystems Cryostream. 
;
_diffrn_measured_fraction_theta_full 0.994
_diffrn_measured_fraction_theta_max 0.961
_diffrn_measurement_device_type 'Bruker CCD-1000 area detector'
_diffrn_measurement_method \w
_diffrn_radiation_monochromator graphite
_diffrn_radiation_source 'fine-focus sealed tube'
_diffrn_radiation_type MoK\a
_diffrn_radiation_wavelength 0.71073
_diffrn_reflns_av_R_equivalents 0.0190
_diffrn_reflns_av_sigmaI/netI 0.0155
_diffrn_reflns_limit_h_max 13
_diffrn_reflns_limit_h_min -13
_diffrn_reflns_limit_k_max 26
_diffrn_reflns_limit_k_min -26
_diffrn_reflns_limit_l_max 24
_diffrn_reflns_limit_l_min -24
_diffrn_reflns_number 36607
_diffrn_reflns_theta_full 27.50
_diffrn_reflns_theta_max 28.30
_diffrn_reflns_theta_min 2.07
_diffrn_standards_decay_% 0.28
_diffrn_standards_number 507
_exptl_absorpt_coefficient_mu 0.631
_exptl_absorpt_correction_T_max 0.843
_exptl_absorpt_correction_T_min 0.765
_exptl_absorpt_correction_type multi-scan
_exptl_absorpt_process_details
;
SADABS Ver. 2004/1 (Bruker-AXS, 2004)
;
_exptl_crystal_colour yellow
_exptl_crystal_density_diffrn 1.272
_exptl_crystal_density_method 'not measured'
_exptl_crystal_description block
_exptl_crystal_F_000 1504
_exptl_crystal_size_max 0.45
_exptl_crystal_size_mid 0.41
_exptl_crystal_size_min 0.28
_refine_diff_density_max 0.546
_refine_diff_density_min -0.301
_refine_diff_density_rms 0.054
_refine_ls_extinction_method none
_refine_ls_goodness_of_fit_ref 1.035
_refine_ls_hydrogen_treatment constr
_refine_ls_matrix_type full
_refine_ls_number_parameters 417
_refine_ls_number_reflns 8916
_refine_ls_number_restraints 49
_refine_ls_restrained_S_all 1.040
_refine_ls_R_factor_all 0.0269
_refine_ls_R_factor_gt 0.0233
_refine_ls_shift/su_max 0.001
_refine_ls_shift/su_mean 0.000
_refine_ls_structure_factor_coef Fsqd
_refine_ls_weighting_details 'calc w=1/[\s^2^(Fo^2^)+(0.0323P)^2^+1.8997P] where P=(Fo^2^+2Fc^2^)/3'
_refine_ls_weighting_scheme calc
_refine_ls_wR_factor_gt 0.0603
_refine_ls_wR_factor_ref 0.0631
_reflns_number_gt 8118
_reflns_number_total 8916
_reflns_threshold_expression I>2\s(I)
_cod_data_source_file om800861g_si_001.cif
_cod_data_source_block ldf06pj6
_cod_depositor_comments
;
The following automatic conversions were performed:

'_symmetry_cell_setting' value 'Monoclinic' changed to 'monoclinic'
according to /home/saulius/struct/CIF-dictionaries/cif_core.dic
dictionary named 'cif_core.dic' version 2.4.1 from 2010-06-29.

Automatic conversion script
Id: cif_fix_values 1715 2011-07-08 13:25:40Z adriana 
;
_cod_original_sg_symbol_Hall '-P 2yn      '
_cod_original_sg_symbol_H-M 'P 1 21/n 1  '
_cod_database_code 4072411

loop_
_symmetry_equiv_pos_as_xyz
'x, y, z'
'-x+1/2, y+1/2, -z+1/2'
'-x, -y, -z'
'x-1/2, -y-1/2, z-1/2'

loop_
_atom_site_label
_atom_site_type_symbol
_atom_site_fract_x
_atom_site_fract_y
_atom_site_fract_z
_atom_site_U_iso_or_equiv
_atom_site_adp_type
_atom_site_occupancy
_atom_site_symmetry_multiplicity
_atom_site_calc_flag
_atom_site_refinement_flags
_atom_site_disorder_assembly
_atom_site_disorder_group
Ru1 Ru 0.289358(10) 0.446281(5) 0.268286(6) 0.01756(4) Uani 1 1 d . . .
P1 P 0.42759(4) 0.53270(2) 0.31945(2) 0.02512(8) Uani 1 1 d . . .
P2 P 0.27249(4) 0.39350(2) 0.38180(2) 0.02694(8) Uani 1 1 d . . .
P3 P 0.46160(4) 0.385552(19) 0.22669(2) 0.02256(8) Uani 1 1 d . . .
P4 P 0.12142(4) 0.373673(19) 0.21766(2) 0.02405(8) Uani 1 1 d . . .
B1 B 0.7904(2) 0.23653(10) 0.1128(3) 0.0278(10) Uani 0.85 1 d PD A 1
F1 F 0.6886(2) 0.20765(14) 0.07257(11) 0.0667(6) Uani 0.85 1 d PD A 1
F2 F 0.78951(17) 0.21428(10) 0.18329(9) 0.0705(5) Uani 0.85 1 d PD A 1
F3 F 0.91234(15) 0.22212(10) 0.08559(10) 0.0675(5) Uani 0.85 1 d PD A 1
F4 F 0.77343(15) 0.30580(7) 0.11484(10) 0.0573(4) Uani 0.85 1 d PD A 1
B1' B 0.7830(8) 0.2361(4) 0.1005(5) 0.054(13) Uiso 0.15 1 d PD B 2
F1' F 0.6660(9) 0.2298(6) 0.0618(6) 0.063(4) Uiso 0.15 1 d PD B 2
F2' F 0.8164(9) 0.1746(4) 0.1319(5) 0.071(3) Uiso 0.15 1 d PD B 2
F3' F 0.8818(7) 0.2565(4) 0.0566(4) 0.0440(18) Uiso 0.15 1 d PD B 2
F4' F 0.7715(9) 0.2816(5) 0.1557(5) 0.064(2) Uiso 0.15 1 d PD B 2
C1 C 0.59327(16) 0.51772(10) 0.36007(10) 0.0371(4) Uani 1 1 d . . .
H1A H 0.6571 0.5147 0.3222 0.056 Uiso 1 1 calc R . .
H1B H 0.5936 0.4752 0.3872 0.056 Uiso 1 1 calc R . .
H1C H 0.6175 0.5553 0.3924 0.056 Uiso 1 1 calc R . .
C2 C 0.35414(18) 0.57967(10) 0.39237(10) 0.0400(4) Uani 1 1 d . . .
H2A H 0.4070 0.6203 0.4034 0.060 Uiso 1 1 calc R . .
H2B H 0.3522 0.5508 0.4351 0.060 Uiso 1 1 calc R . .
H2C H 0.2639 0.5931 0.3777 0.060 Uiso 1 1 calc R . .
C3 C 0.46319(19) 0.60238(9) 0.25867(11) 0.0388(4) Uani 1 1 d . . .
H3A H 0.3802 0.6230 0.2408 0.058 Uiso 1 1 calc R . .
H3B H 0.5115 0.5850 0.2182 0.058 Uiso 1 1 calc R . .
H3C H 0.5169 0.6366 0.2845 0.058 Uiso 1 1 calc R . .
C4 C 0.41397(19) 0.39577(11) 0.44600(9) 0.0407(4) Uani 1 1 d . . .
H4A H 0.4316 0.4428 0.4606 0.061 Uiso 1 1 calc R . .
H4B H 0.4917 0.3771 0.4236 0.061 Uiso 1 1 calc R . .
H4C H 0.3944 0.3687 0.4883 0.061 Uiso 1 1 calc R . .
C5 C 0.2373(2) 0.30215(9) 0.38623(10) 0.0407(4) Uani 1 1 d . . .
H5A H 0.3049 0.2770 0.3613 0.061 Uiso 1 1 calc R . .
H5B H 0.1503 0.2930 0.3633 0.061 Uiso 1 1 calc R . .
H5C H 0.2378 0.2878 0.4365 0.061 Uiso 1 1 calc R . .
C6 C 0.1460(2) 0.42451(11) 0.44073(10) 0.0421(4) Uani 1 1 d . . .
H6A H 0.1480 0.3975 0.4849 0.063 Uiso 1 1 calc R . .
H6B H 0.0590 0.4205 0.4162 0.063 Uiso 1 1 calc R . .
H6C H 0.1634 0.4722 0.4527 0.063 Uiso 1 1 calc R . .
C7 C 0.55027(19) 0.32258(10) 0.28179(10) 0.0411(4) Uani 1 1 d . . .
H7A H 0.6178 0.3009 0.2536 0.062 Uiso 1 1 calc R . .
H7B H 0.4881 0.2882 0.2976 0.062 Uiso 1 1 calc R . .
H7C H 0.5925 0.3448 0.3238 0.062 Uiso 1 1 calc R . .
C8 C 0.60275(16) 0.43456(9) 0.19721(10) 0.0357(4) Uani 1 1 d . . .
H8A H 0.6604 0.4051 0.1701 0.054 Uiso 1 1 calc R . .
H8B H 0.6522 0.4528 0.2392 0.054 Uiso 1 1 calc R . .
H8C H 0.5712 0.4720 0.1665 0.054 Uiso 1 1 calc R . .
C9 C 0.42803(17) 0.33619(9) 0.14507(9) 0.0330(3) Uani 1 1 d . . .
H9A H 0.3829 0.3649 0.1088 0.049 Uiso 1 1 calc R . .
H9B H 0.3718 0.2974 0.1559 0.049 Uiso 1 1 calc R . .
H9C H 0.5114 0.3198 0.1268 0.049 Uiso 1 1 calc R . .
C10 C -0.03402(16) 0.37848(9) 0.26326(11) 0.0380(4) Uani 1 1 d . . .
H10A H -0.0629 0.4258 0.2653 0.057 Uiso 1 1 calc R . .
H10B H -0.0214 0.3606 0.3121 0.057 Uiso 1 1 calc R . .
H10C H -0.1012 0.3516 0.2368 0.057 Uiso 1 1 calc R . .
C11 C 0.13821(18) 0.28116(8) 0.20968(11) 0.0385(4) Uani 1 1 d . . .
H11A H 0.0556 0.2593 0.2224 0.058 Uiso 1 1 calc R . .
H11B H 0.2103 0.2654 0.2422 0.058 Uiso 1 1 calc R . .
H11C H 0.1577 0.2694 0.1602 0.058 Uiso 1 1 calc R . .
C12 C 0.06330(19) 0.39429(9) 0.12617(10) 0.0402(4) Uani 1 1 d . . .
H12A H 0.1361 0.3892 0.0937 0.060 Uiso 1 1 calc R . .
H12B H 0.0313 0.4412 0.1245 0.060 Uiso 1 1 calc R . .
H12C H -0.0087 0.3635 0.1113 0.060 Uiso 1 1 calc R . .
C13 C -0.04387(18) 0.55826(9) 0.36216(10) 0.0375(4) Uani 1 1 d . . .
H13A H -0.0748 0.5112 0.3604 0.056 Uiso 1 1 calc R . .
H13B H -0.1158 0.5879 0.3764 0.056 Uiso 1 1 calc R . .
H13C H 0.0306 0.5622 0.3972 0.056 Uiso 1 1 calc R . .
C14 C -0.11641(17) 0.57403(10) 0.23292(11) 0.0414(4) Uani 1 1 d . . .
H14A H -0.0885 0.5894 0.1860 0.062 Uiso 1 1 calc R . .
H14B H -0.1892 0.6025 0.2483 0.062 Uiso 1 1 calc R . .
H14C H -0.1459 0.5268 0.2294 0.062 Uiso 1 1 calc R . .
C15 C 0.04499(19) 0.65406(9) 0.29060(13) 0.0457(5) Uani 1 1 d . . .
H15A H 0.1187 0.6592 0.3259 0.069 Uiso 1 1 calc R . .
H15B H -0.0287 0.6827 0.3043 0.069 Uiso 1 1 calc R . .
H15C H 0.0734 0.6678 0.2432 0.069 Uiso 1 1 calc R . .
C16 C 0.00036(15) 0.57932(8) 0.28806(9) 0.0302(3) Uani 1 1 d . . .
C17 C 0.11228(14) 0.53708(7) 0.26189(9) 0.0257(3) Uani 1 1 d . . .
C18 C 0.18164(14) 0.53010(7) 0.20861(8) 0.0223(3) Uani 1 1 d . . .
C19 C 0.28048(13) 0.50122(7) 0.16932(8) 0.0214(3) Uani 1 1 d . . .
C20 C 0.32488(15) 0.51061(8) 0.10388(8) 0.0271(3) Uani 1 1 d . . .
H20 H 0.3949 0.4817 0.0909 0.033 Uiso 1 1 calc R . .
C21 C 0.27777(17) 0.56173(9) 0.04714(9) 0.0348(4) Uani 1 1 d . . .
C22 C 0.2381(2) 0.52226(12) -0.02142(10) 0.0520(5) Uani 1 1 d . . .
H22A H 0.3132 0.4951 -0.0362 0.078 Uiso 1 1 calc R . .
H22B H 0.2122 0.5542 -0.0597 0.078 Uiso 1 1 calc R . .
H22C H 0.1637 0.4923 -0.0121 0.078 Uiso 1 1 calc R . .
C23 C 0.3933(2) 0.60877(12) 0.03186(13) 0.0552(6) Uani 1 1 d . . .
H23A H 0.4204 0.6333 0.0757 0.083 Uiso 1 1 calc R . .
H23B H 0.3658 0.6413 -0.0056 0.083 Uiso 1 1 calc R . .
H23C H 0.4675 0.5818 0.0156 0.083 Uiso 1 1 calc R . .
C24 C 0.1609(2) 0.60439(11) 0.06914(11) 0.0465(5) Uani 1 1 d . . .
H24A H 0.0860 0.5747 0.0781 0.070 Uiso 1 1 calc R . .
H24B H 0.1363 0.6363 0.0306 0.070 Uiso 1 1 calc R . .
H24C H 0.1854 0.6297 0.1129 0.070 Uiso 1 1 calc R . .
O1 O 0.7446(5) 0.3513(2) 0.4351(3) 0.0863(16) Uani 0.60 1 d PDU C 1
C25 C 0.9009(6) 0.2793(4) 0.4863(5) 0.168(6) Uani 0.60 1 d PDU C 1
H25A H 0.9606 0.3175 0.4791 0.252 Uiso 0.60 1 calc PR C 1
H25B H 0.9319 0.2396 0.4603 0.252 Uiso 0.60 1 calc PR C 1
H25C H 0.8993 0.2687 0.5376 0.252 Uiso 0.60 1 calc PR C 1
C26 C 0.7675(4) 0.2972(2) 0.45926(19) 0.0622(12) Uani 0.60 1 d PDU C 1
C27 C 0.6646(5) 0.2433(3) 0.4646(3) 0.0948(18) Uani 0.60 1 d PDU C 1
H27A H 0.5816 0.2591 0.4415 0.142 Uiso 0.60 1 calc PR C 1
H27B H 0.6509 0.2335 0.5153 0.142 Uiso 0.60 1 calc PR C 1
H27C H 0.6938 0.2021 0.4407 0.142 Uiso 0.60 1 calc PR C 1
O1' O 0.7910(8) 0.3472(4) 0.4099(4) 0.084(2) Uani 0.40 1 d PDU D 2
C25' C 0.8374(16) 0.2786(7) 0.5082(4) 0.191(10) Uani 0.40 1 d PDU D 2
H25D H 0.8337 0.3215 0.5346 0.287 Uiso 0.40 1 calc PR D 2
H25E H 0.9248 0.2581 0.5163 0.287 Uiso 0.40 1 calc PR D 2
H25F H 0.7698 0.2477 0.5252 0.287 Uiso 0.40 1 calc PR D 2
C26' C 0.8129(5) 0.2917(4) 0.4299(3) 0.070(2) Uani 0.40 1 d PDU D 2
C27' C 0.8178(8) 0.2330(3) 0.3811(4) 0.086(2) Uani 0.40 1 d PDU D 2
H27D H 0.7916 0.2473 0.3322 0.129 Uiso 0.40 1 calc PR D 2
H27E H 0.7573 0.1978 0.3967 0.129 Uiso 0.40 1 calc PR D 2
H27F H 0.9079 0.2149 0.3818 0.129 Uiso 0.40 1 calc PR D 2

loop_
_atom_site_aniso_label
_atom_site_aniso_U_11
_atom_site_aniso_U_22
_atom_site_aniso_U_33
_atom_site_aniso_U_23
_atom_site_aniso_U_13
_atom_site_aniso_U_12
Ru1 0.01791(6) 0.01681(6) 0.01793(6) 0.00022(4) 0.00027(4) -0.00115(4)
P1 0.02232(17) 0.02455(18) 0.02828(19) -0.00492(15) -0.00138(14) -0.00371(14)
P2 0.03052(19) 0.0295(2) 0.02084(18) 0.00487(15) 0.00179(15) -0.00068(15)
P3 0.02284(17) 0.02132(17) 0.02350(18) -0.00071(13) 0.00074(14) 0.00356(13)
P4 0.02342(17) 0.01908(17) 0.02927(19) -0.00055(14) -0.00339(14) -0.00327(13)
B1 0.0279(15) 0.0226(14) 0.0332(11) -0.0049(8) 0.0026(8) -0.0010(7)
F1 0.0615(11) 0.0796(16) 0.0585(11) -0.0212(11) -0.0038(9) -0.0369(11)
F2 0.0658(10) 0.0955(13) 0.0500(9) 0.0295(9) -0.0001(8) 0.0026(9)
F3 0.0443(8) 0.0873(13) 0.0721(11) -0.0305(10) 0.0161(8) 0.0116(8)
F4 0.0538(8) 0.0282(7) 0.0891(12) 0.0004(7) -0.0068(8) 0.0041(6)
C1 0.0252(7) 0.0463(10) 0.0391(9) -0.0076(8) -0.0055(7) -0.0049(7)
C2 0.0340(9) 0.0420(10) 0.0438(10) -0.0198(8) 0.0000(7) -0.0027(7)
C3 0.0418(9) 0.0254(8) 0.0488(10) 0.0015(7) -0.0040(8) -0.0116(7)
C4 0.0437(10) 0.0521(11) 0.0254(8) 0.0087(7) -0.0066(7) -0.0005(8)
C5 0.0502(10) 0.0329(9) 0.0389(9) 0.0141(7) 0.0016(8) -0.0039(8)
C6 0.0465(10) 0.0501(11) 0.0307(9) 0.0066(8) 0.0131(8) 0.0048(9)
C7 0.0465(10) 0.0401(10) 0.0366(9) 0.0051(7) 0.0014(8) 0.0213(8)
C8 0.0247(8) 0.0367(9) 0.0464(10) -0.0051(7) 0.0108(7) 0.0007(6)
C9 0.0365(8) 0.0318(8) 0.0309(8) -0.0085(7) 0.0044(6) 0.0027(7)
C10 0.0238(7) 0.0336(9) 0.0569(11) -0.0070(8) 0.0039(7) -0.0062(6)
C11 0.0378(9) 0.0200(7) 0.0576(11) -0.0048(7) 0.0003(8) -0.0047(6)
C12 0.0443(10) 0.0373(9) 0.0374(9) 0.0033(7) -0.0168(8) -0.0123(8)
C13 0.0328(9) 0.0381(9) 0.0426(10) -0.0039(7) 0.0146(7) 0.0050(7)
C14 0.0267(8) 0.0441(10) 0.0539(11) 0.0011(9) 0.0055(7) 0.0069(7)
C15 0.0389(9) 0.0244(8) 0.0753(14) -0.0047(8) 0.0189(9) 0.0012(7)
C16 0.0239(7) 0.0249(7) 0.0424(9) -0.0017(7) 0.0094(6) 0.0014(6)
C17 0.0218(7) 0.0212(7) 0.0342(8) -0.0014(6) 0.0036(6) -0.0028(5)
C18 0.0230(6) 0.0173(6) 0.0262(7) 0.0037(5) -0.0022(5) 0.0001(5)
C19 0.0209(6) 0.0189(6) 0.0243(7) 0.0018(5) -0.0003(5) -0.0006(5)
C20 0.0271(7) 0.0278(7) 0.0266(7) 0.0058(6) 0.0040(6) 0.0055(6)
C21 0.0344(8) 0.0409(9) 0.0296(8) 0.0150(7) 0.0066(7) 0.0086(7)
C22 0.0589(13) 0.0684(14) 0.0282(9) 0.0100(9) -0.0027(8) 0.0147(11)
C23 0.0471(11) 0.0595(13) 0.0596(13) 0.0366(11) 0.0083(10) -0.0007(10)
C24 0.0489(11) 0.0484(11) 0.0430(10) 0.0219(9) 0.0098(8) 0.0216(9)
O1 0.071(3) 0.076(2) 0.110(5) 0.020(3) -0.025(3) 0.005(2)
C25 0.068(4) 0.159(8) 0.273(13) 0.155(9) -0.033(6) -0.011(4)
C26 0.049(2) 0.084(3) 0.054(3) 0.025(2) 0.0010(19) 0.013(2)
C27 0.078(3) 0.089(4) 0.116(5) 0.041(3) -0.003(3) 0.002(3)
O1' 0.078(5) 0.097(4) 0.077(5) 0.014(3) -0.010(3) -0.011(4)
C25' 0.33(2) 0.192(15) 0.045(4) 0.004(6) -0.005(9) 0.176(17)
C26' 0.061(4) 0.103(5) 0.046(4) 0.012(4) -0.001(3) 0.033(4)
C27' 0.095(5) 0.086(5) 0.075(4) 0.014(4) -0.016(4) 0.025(4)

loop_
_atom_type_symbol
_atom_type_description
_atom_type_scat_dispersion_real
_atom_type_scat_dispersion_imag
_atom_type_scat_source
C C 0.0033 0.0016 'International Tables Vol C Tables 4.2.6.8 and 6.1.1.4'
H H 0.0000 0.0000 'International Tables Vol C Tables 4.2.6.8 and 6.1.1.4'
O O 0.0106 0.0060 'International Tables Vol C Tables 4.2.6.8 and 6.1.1.4'
B B 0.0013 0.0007 'International Tables Vol C Tables 4.2.6.8 and 6.1.1.4'
F F 0.0171 0.0103 'International Tables Vol C Tables 4.2.6.8 and 6.1.1.4'
P P 0.1023 0.0942 'International Tables Vol C Tables 4.2.6.8 and 6.1.1.4'
Ru Ru -1.2594 0.8363 'International Tables Vol C Tables 4.2.6.8 and 6.1.1.4'

loop_
_geom_angle_atom_site_label_1
_geom_angle_atom_site_label_2
_geom_angle_atom_site_label_3
_geom_angle
C19 Ru1 C18 36.79(5)
C19 Ru1 P3 88.67(4)
C18 Ru1 P3 125.45(4)
C19 Ru1 P2 172.14(4)
C18 Ru1 P2 135.40(4)
P3 Ru1 P2 99.143(18)
C19 Ru1 P1 89.18(4)
C18 Ru1 P1 86.41(4)
P3 Ru1 P1 93.78(2)
P2 Ru1 P1 91.15(2)
C19 Ru1 P4 87.68(4)
C18 Ru1 P4 85.53(4)
P3 Ru1 P4 95.40(2)
P2 Ru1 P4 90.710(19)
P1 Ru1 P4 170.219(14)
C19 Ru1 C17 66.30(5)
C18 Ru1 C17 29.51(5)
P3 Ru1 C17 154.95(4)
P2 Ru1 C17 105.89(4)
P1 Ru1 C17 85.23(4)
P4 Ru1 C17 85.02(4)
C3 P1 C2 100.26(10)
C3 P1 C1 100.10(9)
C2 P1 C1 99.73(8)
C3 P1 Ru1 114.73(6)
C2 P1 Ru1 114.14(6)
C1 P1 Ru1 124.24(6)
C4 P2 C6 98.54(10)
C4 P2 C5 98.21(9)
C6 P2 C5 99.09(9)
C4 P2 Ru1 119.28(6)
C6 P2 Ru1 117.96(6)
C5 P2 Ru1 119.44(6)
C7 P3 C9 100.17(9)
C7 P3 C8 98.96(9)
C9 P3 C8 98.69(8)
C7 P3 Ru1 122.13(6)
C9 P3 Ru1 116.44(6)
C8 P3 Ru1 116.41(6)
C10 P4 C12 99.98(9)
C10 P4 C11 100.02(8)
C12 P4 C11 99.93(9)
C10 P4 Ru1 113.57(6)
C12 P4 Ru1 115.58(6)
C11 P4 Ru1 124.05(6)
F1 B1 F4 109.5(3)
F1 B1 F3 112.1(3)
F4 B1 F3 109.17(18)
F1 B1 F2 110.54(19)
F4 B1 F2 106.3(3)
F3 B1 F2 109.0(3)
F1' B1' F4' 110.8(7)
F1' B1' F3' 110.3(7)
F4' B1' F3' 110.0(6)
F1' B1' F2' 109.6(6)
F4' B1' F2' 106.4(7)
F3' B1' F2' 109.6(6)
P1 C1 H1A 109.5
P1 C1 H1B 109.5
H1A C1 H1B 109.5
P1 C1 H1C 109.5
H1A C1 H1C 109.5
H1B C1 H1C 109.5
P1 C2 H2A 109.5
P1 C2 H2B 109.5
H2A C2 H2B 109.5
P1 C2 H2C 109.5
H2A C2 H2C 109.5
H2B C2 H2C 109.5
P1 C3 H3A 109.5
P1 C3 H3B 109.5
H3A C3 H3B 109.5
P1 C3 H3C 109.5
H3A C3 H3C 109.5
H3B C3 H3C 109.5
P2 C4 H4A 109.5
P2 C4 H4B 109.5
H4A C4 H4B 109.5
P2 C4 H4C 109.5
H4A C4 H4C 109.5
H4B C4 H4C 109.5
P2 C5 H5A 109.5
P2 C5 H5B 109.5
H5A C5 H5B 109.5
P2 C5 H5C 109.5
H5A C5 H5C 109.5
H5B C5 H5C 109.5
P2 C6 H6A 109.5
P2 C6 H6B 109.5
H6A C6 H6B 109.5
P2 C6 H6C 109.5
H6A C6 H6C 109.5
H6B C6 H6C 109.5
P3 C7 H7A 109.5
P3 C7 H7B 109.5
H7A C7 H7B 109.5
P3 C7 H7C 109.5
H7A C7 H7C 109.5
H7B C7 H7C 109.5
P3 C8 H8A 109.5
P3 C8 H8B 109.5
H8A C8 H8B 109.5
P3 C8 H8C 109.5
H8A C8 H8C 109.5
H8B C8 H8C 109.5
P3 C9 H9A 109.5
P3 C9 H9B 109.5
H9A C9 H9B 109.5
P3 C9 H9C 109.5
H9A C9 H9C 109.5
H9B C9 H9C 109.5
P4 C10 H10A 109.5
P4 C10 H10B 109.5
H10A C10 H10B 109.5
P4 C10 H10C 109.5
H10A C10 H10C 109.5
H10B C10 H10C 109.5
P4 C11 H11A 109.5
P4 C11 H11B 109.5
H11A C11 H11B 109.5
P4 C11 H11C 109.5
H11A C11 H11C 109.5
H11B C11 H11C 109.5
P4 C12 H12A 109.5
P4 C12 H12B 109.5
H12A C12 H12B 109.5
P4 C12 H12C 109.5
H12A C12 H12C 109.5
H12B C12 H12C 109.5
C16 C13 H13A 109.5
C16 C13 H13B 109.5
H13A C13 H13B 109.5
C16 C13 H13C 109.5
H13A C13 H13C 109.5
H13B C13 H13C 109.5
C16 C14 H14A 109.5
C16 C14 H14B 109.5
H14A C14 H14B 109.5
C16 C14 H14C 109.5
H14A C14 H14C 109.5
H14B C14 H14C 109.5
C16 C15 H15A 109.5
C16 C15 H15B 109.5
H15A C15 H15B 109.5
C16 C15 H15C 109.5
H15A C15 H15C 109.5
H15B C15 H15C 109.5
C17 C16 C13 113.40(14)
C17 C16 C14 108.36(14)
C13 C16 C14 109.81(14)
C17 C16 C15 108.33(13)
C13 C16 C15 109.20(15)
C14 C16 C15 107.57(15)
C18 C17 C16 140.94(15)
C18 C17 Ru1 62.48(9)
C16 C17 Ru1 156.58(11)
C17 C18 C19 155.28(15)
C17 C18 Ru1 88.00(10)
C19 C18 Ru1 67.28(8)
C20 C19 C18 134.95(14)
C20 C19 Ru1 149.09(11)
C18 C19 Ru1 75.93(8)
C19 C20 C21 128.35(14)
C19 C20 H20 115.8
C21 C20 H20 115.8
C24 C21 C20 113.73(14)
C24 C21 C23 109.00(17)
C20 C21 C23 108.11(15)
C24 C21 C22 108.99(16)
C20 C21 C22 107.83(15)
C23 C21 C22 109.10(17)
C21 C22 H22A 109.5
C21 C22 H22B 109.5
H22A C22 H22B 109.5
C21 C22 H22C 109.5
H22A C22 H22C 109.5
H22B C22 H22C 109.5
C21 C23 H23A 109.5
C21 C23 H23B 109.5
H23A C23 H23B 109.5
C21 C23 H23C 109.5
H23A C23 H23C 109.5
H23B C23 H23C 109.5
C21 C24 H24A 109.5
C21 C24 H24B 109.5
H24A C24 H24B 109.5
C21 C24 H24C 109.5
H24A C24 H24C 109.5
H24B C24 H24C 109.5
C26 C25 H25A 109.5
C26 C25 H25B 109.5
H25A C25 H25B 109.5
C26 C25 H25C 109.5
H25A C25 H25C 109.5
H25B C25 H25C 109.5
O1 C26 C25 120.9(5)
O1 C26 C27 122.9(4)
C25 C26 C27 116.2(4)
C26 C27 H27A 109.5
C26 C27 H27B 109.5
H27A C27 H27B 109.5
C26 C27 H27C 109.5
H27A C27 H27C 109.5
H27B C27 H27C 109.5
C26' C25' H25D 109.5
C26' C25' H25E 109.5
H25D C25' H25E 109.5
C26' C25' H25F 109.5
H25D C25' H25F 109.5
H25E C25' H25F 109.5
O1' C26' C27' 123.1(6)
O1' C26' C25' 119.5(6)
C27' C26' C25' 117.4(6)
C26' C27' H27D 109.5
C26' C27' H27E 109.5
H27D C27' H27E 109.5
C26' C27' H27F 109.5
H27D C27' H27F 109.5
H27E C27' H27F 109.5

loop_
_geom_bond_atom_site_label_1
_geom_bond_atom_site_label_2
_geom_bond_distance
Ru1 C19 2.1389(15)
Ru1 C18 2.2493(14)
Ru1 P3 2.2808(6)
Ru1 P2 2.3719(7)
Ru1 P1 2.3799(6)
Ru1 P4 2.3880(6)
Ru1 C17 2.5347(16)
P1 C3 1.8272(18)
P1 C2 1.8301(18)
P1 C1 1.8369(17)
P2 C4 1.8294(18)
P2 C6 1.8293(19)
P2 C5 1.8388(19)
P3 C7 1.8240(17)
P3 C9 1.8265(17)
P3 C8 1.8308(17)
P4 C10 1.8252(18)
P4 C12 1.8271(18)
P4 C11 1.8387(17)
B1 F1 1.374(4)
B1 F4 1.377(2)
B1 F3 1.385(2)
B1 F2 1.387(5)
B1' F1' 1.369(6)
B1' F4' 1.373(5)
B1' F3' 1.382(5)
B1' F2' 1.382(6)
C1 H1A 0.9800
C1 H1B 0.9800
C1 H1C 0.9800
C2 H2A 0.9800
C2 H2B 0.9800
C2 H2C 0.9800
C3 H3A 0.9800
C3 H3B 0.9800
C3 H3C 0.9800
C4 H4A 0.9800
C4 H4B 0.9800
C4 H4C 0.9800
C5 H5A 0.9800
C5 H5B 0.9800
C5 H5C 0.9800
C6 H6A 0.9800
C6 H6B 0.9800
C6 H6C 0.9800
C7 H7A 0.9800
C7 H7B 0.9800
C7 H7C 0.9800
C8 H8A 0.9800
C8 H8B 0.9800
C8 H8C 0.9800
C9 H9A 0.9800
C9 H9B 0.9800
C9 H9C 0.9800
C10 H10A 0.9800
C10 H10B 0.9800
C10 H10C 0.9800
C11 H11A 0.9800
C11 H11B 0.9800
C11 H11C 0.9800
C12 H12A 0.9800
C12 H12B 0.9800
C12 H12C 0.9800
C13 C16 1.529(2)
C13 H13A 0.9800
C13 H13B 0.9800
C13 H13C 0.9800
C14 C16 1.538(3)
C14 H14A 0.9800
C14 H14B 0.9800
C14 H14C 0.9800
C15 C16 1.542(2)
C15 H15A 0.9800
C15 H15B 0.9800
C15 H15C 0.9800
C16 C17 1.506(2)
C17 C18 1.249(2)
C18 C19 1.389(2)
C19 C20 1.332(2)
C20 C21 1.523(2)
C20 H20 0.9500
C21 C24 1.523(2)
C21 C23 1.530(3)
C21 C22 1.536(3)
C22 H22A 0.9800
C22 H22B 0.9800
C22 H22C 0.9800
C23 H23A 0.9800
C23 H23B 0.9800
C23 H23C 0.9800
C24 H24A 0.9800
C24 H24B 0.9800
C24 H24C 0.9800
O1 C26 1.177(5)
C25 C26 1.466(6)
C25 H25A 0.9800
C25 H25B 0.9800
C25 H25C 0.9800
C26 C27 1.496(6)
C27 H27A 0.9800
C27 H27B 0.9800
C27 H27C 0.9800
O1' C26' 1.174(7)
C25' C26' 1.493(7)
C25' H25D 0.9800
C25' H25E 0.9800
C25' H25F 0.9800
C26' C27' 1.475(7)
C27' H27D 0.9800
C27' H27E 0.9800
C27' H27F 0.9800

loop_
_geom_torsion_atom_site_label_1
_geom_torsion_atom_site_label_2
_geom_torsion_atom_site_label_3
_geom_torsion_atom_site_label_4
_geom_torsion
C19 Ru1 P1 C3 0.22(8)
C18 Ru1 P1 C3 -36.50(8)
P3 Ru1 P1 C3 88.84(7)
P2 Ru1 P1 C3 -171.92(7)
C17 Ru1 P1 C3 -66.07(8)
C19 Ru1 P1 C2 115.14(9)
C18 Ru1 P1 C2 78.42(9)
P3 Ru1 P1 C2 -156.25(8)
P2 Ru1 P1 C2 -57.01(8)
C17 Ru1 P1 C2 48.85(8)
C19 Ru1 P1 C1 -122.93(8)
C18 Ru1 P1 C1 -159.65(8)
P3 Ru1 P1 C1 -34.32(8)
P2 Ru1 P1 C1 64.92(8)
C17 Ru1 P1 C1 170.78(8)
C18 Ru1 P2 C4 -120.21(10)
P3 Ru1 P2 C4 59.86(8)
P1 Ru1 P2 C4 -34.16(8)
P4 Ru1 P2 C4 155.44(8)
C17 Ru1 P2 C4 -119.53(9)
C18 Ru1 P2 C6 -0.85(10)
P3 Ru1 P2 C6 179.22(8)
P1 Ru1 P2 C6 85.20(8)
P4 Ru1 P2 C6 -85.19(8)
C17 Ru1 P2 C6 -0.17(9)
C18 Ru1 P2 C5 119.49(9)
P3 Ru1 P2 C5 -60.45(8)
P1 Ru1 P2 C5 -154.46(8)
P4 Ru1 P2 C5 35.14(8)
C17 Ru1 P2 C5 120.17(8)
C19 Ru1 P3 C7 176.29(9)
C18 Ru1 P3 C7 175.49(9)
P2 Ru1 P3 C7 -4.57(8)
P1 Ru1 P3 C7 87.21(8)
P4 Ru1 P3 C7 -96.16(8)
C17 Ru1 P3 C7 174.04(11)
C19 Ru1 P3 C9 -60.67(8)
C18 Ru1 P3 C9 -61.47(8)
P2 Ru1 P3 C9 118.47(7)
P1 Ru1 P3 C9 -149.75(7)
P4 Ru1 P3 C9 26.88(7)
C17 Ru1 P3 C9 -62.92(11)
C19 Ru1 P3 C8 55.15(8)
C18 Ru1 P3 C8 54.34(8)
P2 Ru1 P3 C8 -125.72(7)
P1 Ru1 P3 C8 -33.94(7)
P4 Ru1 P3 C8 142.69(7)
C17 Ru1 P3 C8 52.89(11)
C19 Ru1 P4 C10 -114.99(8)
C18 Ru1 P4 C10 -78.19(8)
P3 Ru1 P4 C10 156.57(7)
P2 Ru1 P4 C10 57.32(7)
C17 Ru1 P4 C10 -48.58(8)
C19 Ru1 P4 C12 -0.24(9)
C18 Ru1 P4 C12 36.55(9)
P3 Ru1 P4 C12 -88.69(8)
P2 Ru1 P4 C12 172.06(8)
C17 Ru1 P4 C12 66.16(9)
C19 Ru1 P4 C11 123.41(9)
C18 Ru1 P4 C11 160.21(9)
P3 Ru1 P4 C11 34.97(8)
P2 Ru1 P4 C11 -64.29(8)
C17 Ru1 P4 C11 -170.18(9)
C13 C16 C17 C18 177.5(2)
C14 C16 C17 C18 55.3(3)
C15 C16 C17 C18 -61.1(3)
C13 C16 C17 Ru1 -3.1(3)
C14 C16 C17 Ru1 -125.3(3)
C15 C16 C17 Ru1 118.3(3)
C19 Ru1 C17 C18 -0.06(9)
P3 Ru1 C17 C18 2.39(15)
P2 Ru1 C17 C18 -179.03(9)
P1 Ru1 C17 C18 91.13(10)
P4 Ru1 C17 C18 -89.71(10)
C19 Ru1 C17 C16 -179.6(3)
C18 Ru1 C17 C16 -179.6(3)
P3 Ru1 C17 C16 -177.2(2)
P2 Ru1 C17 C16 1.4(3)
P1 Ru1 C17 C16 -88.5(3)
P4 Ru1 C17 C16 90.7(3)
C16 C17 C18 C19 180.0(3)
Ru1 C17 C18 C19 0.2(3)
C16 C17 C18 Ru1 179.7(2)
C19 Ru1 C18 C17 179.90(14)
P3 Ru1 C18 C17 -178.76(8)
P2 Ru1 C18 C17 1.33(12)
P1 Ru1 C18 C17 -86.66(9)
P4 Ru1 C18 C17 87.79(9)
P3 Ru1 C18 C19 1.34(10)
P2 Ru1 C18 C19 -178.57(6)
P1 Ru1 C18 C19 93.43(8)
P4 Ru1 C18 C19 -92.11(8)
C17 Ru1 C18 C19 -179.90(14)
C17 C18 C19 C20 178.1(3)
Ru1 C18 C19 C20 178.4(2)
C17 C18 C19 Ru1 -0.2(3)
C18 Ru1 C19 C20 -177.8(3)
P3 Ru1 C19 C20 3.3(2)
P1 Ru1 C19 C20 97.1(2)
P4 Ru1 C19 C20 -92.1(2)
C17 Ru1 C19 C20 -177.7(2)
P3 Ru1 C19 C18 -178.91(8)
P1 Ru1 C19 C18 -85.10(8)
P4 Ru1 C19 C18 85.64(8)
C17 Ru1 C19 C18 0.05(8)
C18 C19 C20 C21 1.3(3)
Ru1 C19 C20 C21 178.24(15)
C19 C20 C21 C24 -2.9(3)
C19 C20 C21 C23 118.3(2)
C19 C20 C21 C22 -123.87(19)
